data_4067242
loop_
_publ_author_name
'Gutschank, Benjamin'
'Schulz, Stephan'
'Bl\"aser, Dieter'
'Boese, Roland'
'W\"olper, Christoph'

_publ_section_title
;
 Synthesis, Structure, and Reactivity of a Tetranuclear Amidinato Zinc
 Hydride Complex
;
_journal_issue 22
_journal_name_full Organometallics
_journal_page_first 6133
_journal_paper_doi 10.1021/om100966d
_journal_volume 29
_journal_year 2010
_chemical_formula_sum 'C37 H60 N8 Zn4'
_chemical_formula_weight 878.41
_chemical_name_systematic
; 
 ? 
;
_space_group_IT_number 2
_symmetry_cell_setting triclinic
_symmetry_space_group_name_Hall '-P 1'
_symmetry_space_group_name_H-M 'P -1'
_atom_sites_solution_hydrogens geom
_atom_sites_solution_primary direct
_atom_sites_solution_secondary difmap
_audit_creation_method SHELXL-97
_cell_angle_alpha 85.136(4)
_cell_angle_beta 89.363(4)
_cell_angle_gamma 72.877(4)
_cell_formula_units_Z 2
_cell_length_a 10.6259(8)
_cell_length_b 11.0517(8)
_cell_length_c 18.1353(13)
_cell_measurement_reflns_used 6828
_cell_measurement_temperature 103(1)
_cell_measurement_theta_max 25.09
_cell_measurement_theta_min 2.34
_cell_volume 2027.8(3)
_computing_cell_refinement 'BRUKER D8 KAPPA APEX 2 Vers. 3.0-2009'
_computing_data_collection 'BRUKER D8 KAPPA APEX 2 Vers. 3.0-2009'
_computing_data_reduction 'BRUKER D8 KAPPA APEX 2 Vers. 3.0-2009'
_computing_molecular_graphics 'BRUKER AXS SHELXTL (c) 2008 / Vers. 2008/4'
_computing_publication_material 'BRUKER AXS SHELXTL (c) 2008 / Vers. 2008/4'
_computing_structure_refinement 'BRUKER AXS SHELXTL (c) 2008 / Vers. 2008/4'
_computing_structure_solution 'BRUKER D8 KAPPA APEX 2 Vers. 3.0-2009'
_diffrn_ambient_temperature 103(2)
_diffrn_detector_area_resol_mean 512
_diffrn_measured_fraction_theta_full 0.946
_diffrn_measured_fraction_theta_max 0.946
_diffrn_measurement_device_type
; 
 Bruker D8 KAPPA series II with APEX II area detector system
;
_diffrn_measurement_method
;
 Data collection strategy APEX 2/COSMO
;
_diffrn_radiation_monochromator 'Triumph graphite'
_diffrn_radiation_source 'fine-focus sealed tube'
_diffrn_radiation_type MoK\a
_diffrn_radiation_wavelength 0.71073
_diffrn_reflns_av_R_equivalents 0.0346
_diffrn_reflns_av_sigmaI/netI 0.0505
_diffrn_reflns_limit_h_max 12
_diffrn_reflns_limit_h_min -13
_diffrn_reflns_limit_k_max 12
_diffrn_reflns_limit_k_min -13
_diffrn_reflns_limit_l_max 22
_diffrn_reflns_limit_l_min -22
_diffrn_reflns_number 18013
_diffrn_reflns_theta_full 26.10
_diffrn_reflns_theta_max 26.10
_diffrn_reflns_theta_min 1.94
_exptl_absorpt_coefficient_mu 2.373
_exptl_absorpt_correction_T_max 0.75
_exptl_absorpt_correction_T_min 0.62
_exptl_absorpt_correction_type multi-scan
_exptl_absorpt_process_details
; 
 BRUKER AXS SMART APEX 2 Vers. 3.0-2009
 R.H. Blessing, Acta Cryst. (1995) A51 33-38 
;
_exptl_crystal_colour colourless
_exptl_crystal_density_diffrn 1.439
_exptl_crystal_density_method 'not measured'
_exptl_crystal_description plate
_exptl_crystal_F_000 916
_exptl_crystal_size_max 0.18
_exptl_crystal_size_mid 0.12
_exptl_crystal_size_min 0.02
_refine_diff_density_max 0.388
_refine_diff_density_min -0.355
_refine_diff_density_rms 0.075
_refine_ls_extinction_method none
_refine_ls_goodness_of_fit_ref 1.007
_refine_ls_hydrogen_treatment constr
_refine_ls_matrix_type full
_refine_ls_number_parameters 442
_refine_ls_number_reflns 7618
_refine_ls_number_restraints 0
_refine_ls_restrained_S_all 1.007
_refine_ls_R_factor_all 0.0477
_refine_ls_R_factor_gt 0.0291
_refine_ls_shift/su_max 0.001
_refine_ls_shift/su_mean 0.000
_refine_ls_structure_factor_coef Fsqd
_refine_ls_weighting_details 'calc w=1/[\s^2^(Fo^2^)+(0.0271P)^2^+0.2918P] where P=(Fo^2^+2Fc^2^)/3'
_refine_ls_weighting_scheme calc
_refine_ls_wR_factor_gt 0.0614
_refine_ls_wR_factor_ref 0.0671
_reflns_number_gt 5984
_reflns_number_total 7618
_reflns_threshold_expression >2sigma(I)
_cod_data_source_file om100966d_si_001.cif
_cod_data_source_block bg_094m
_cod_original_sg_symbol_H-M P-1
_cod_database_code 4067242

loop_
_symmetry_equiv_pos_as_xyz
'x, y, z'
'-x, -y, -z'

loop_
_atom_site_label
_atom_site_type_symbol
_atom_site_fract_x
_atom_site_fract_y
_atom_site_fract_z
_atom_site_U_iso_or_equiv
_atom_site_adp_type
_atom_site_occupancy
_atom_site_symmetry_multiplicity
_atom_site_calc_flag
_atom_site_refinement_flags
Zn1 Zn 0.67897(3) 0.51162(3) 0.154096(16) 0.01428(8) Uani 1 1 d .
Zn2 Zn 0.89937(3) 0.25573(3) 0.139120(16) 0.01359(8) Uani 1 1 d .
Zn3 Zn 0.75461(3) 0.26647(3) 0.406991(15) 0.01319(8) Uani 1 1 d .
Zn4 Zn 0.55827(3) 0.17042(3) 0.317447(16) 0.01362(8) Uani 1 1 d .
N1 N 0.6928(2) 0.3290(2) 0.11955(11) 0.0129(5) Uani 1 1 d .
N2 N 0.87041(19) 0.4181(2) 0.19945(11) 0.0117(5) Uani 1 1 d .
N3 N 0.8942(2) 0.12419(19) 0.22846(11) 0.0113(5) Uani 1 1 d .
N4 N 0.85978(19) 0.3598(2) 0.33388(11) 0.0115(5) Uani 1 1 d .
N5 N 0.7646(2) 0.11321(19) 0.34249(11) 0.0118(5) Uani 1 1 d .
N6 N 0.56564(19) 0.3443(2) 0.35659(11) 0.0124(5) Uani 1 1 d .
N7 N 0.5674(2) 0.2202(2) 0.20400(11) 0.0119(5) Uani 1 1 d .
N8 N 0.5719(2) 0.5025(2) 0.25243(11) 0.0125(5) Uani 1 1 d .
C1 C 0.7226(2) 0.3013(2) 0.25454(13) 0.0092(5) Uani 1 1 d .
C2 C 0.8315(2) 0.3688(2) 0.26353(13) 0.0108(5) Uani 1 1 d .
C3 C 0.8036(2) 0.1618(2) 0.27836(13) 0.0115(5) Uani 1 1 d .
C4 C 0.6517(2) 0.2812(2) 0.18335(13) 0.0123(6) Uani 1 1 d .
C5 C 0.6052(2) 0.3942(2) 0.29279(13) 0.0108(5) Uani 1 1 d .
C6 C 0.6470(3) 0.3111(3) 0.04441(13) 0.0175(6) Uani 1 1 d .
H6 H 0.5486 0.3344 0.0432 0.021 Uiso 1 1 d R
C7 C 0.7037(3) 0.1739(3) 0.02631(14) 0.0215(6) Uani 1 1 d .
H7A H 0.7991 0.1552 0.0200 0.032 Uiso 1 1 d R
H7B H 0.6632 0.1610 -0.0195 0.032 Uiso 1 1 d R
H7C H 0.6859 0.1172 0.0668 0.032 Uiso 1 1 d R
C8 C 0.6921(3) 0.3989(3) -0.01163(14) 0.0248(7) Uani 1 1 d .
H8A H 0.6531 0.4872 -0.0004 0.037 Uiso 1 1 d R
H8B H 0.6644 0.3881 -0.0614 0.037 Uiso 1 1 d R
H8C H 0.7884 0.3777 -0.0093 0.037 Uiso 1 1 d R
C9 C 0.9699(2) 0.4901(3) 0.19516(14) 0.0151(6) Uani 1 1 d .
H9 H 1.0501 0.4401 0.2245 0.018 Uiso 1 1 d R
C10 C 0.9145(3) 0.6193(3) 0.22584(15) 0.0198(6) Uani 1 1 d .
H10A H 0.8501 0.6760 0.1906 0.030 Uiso 1 1 d R
H10B H 0.9865 0.6558 0.2336 0.030 Uiso 1 1 d R
H10C H 0.8714 0.6092 0.2730 0.030 Uiso 1 1 d R
C11 C 1.0072(3) 0.5086(3) 0.11480(14) 0.0217(6) Uani 1 1 d .
H11A H 1.0522 0.4259 0.0967 0.033 Uiso 1 1 d R
H11B H 1.0660 0.5624 0.1111 0.033 Uiso 1 1 d R
H11C H 0.9275 0.5494 0.0848 0.033 Uiso 1 1 d R
C12 C 1.0012(2) 0.0023(2) 0.23248(14) 0.0159(6) Uani 1 1 d .
H12 H 0.9879 -0.0529 0.2766 0.019 Uiso 1 1 d R
C13 C 0.9972(3) -0.0646(3) 0.16283(14) 0.0211(6) Uani 1 1 d .
H13A H 0.9104 -0.0773 0.1576 0.032 Uiso 1 1 d R
H13B H 1.0651 -0.1470 0.1665 0.032 Uiso 1 1 d R
H13C H 1.0137 -0.0124 0.1196 0.032 Uiso 1 1 d R
C14 C 1.1312(3) 0.0319(3) 0.24146(16) 0.0260(7) Uani 1 1 d .
H14A H 1.1462 0.0835 0.1976 0.039 Uiso 1 1 d R
H14B H 1.2032 -0.0476 0.2473 0.039 Uiso 1 1 d R
H14C H 1.1279 0.0788 0.2853 0.039 Uiso 1 1 d R
C15 C 0.9607(2) 0.4069(2) 0.36803(14) 0.0147(6) Uani 1 1 d .
H15 H 1.0065 0.4451 0.3282 0.018 Uiso 1 1 d R
C16 C 0.8934(3) 0.5078(3) 0.41946(14) 0.0199(6) Uani 1 1 d .
H16A H 0.8232 0.5739 0.3923 0.030 Uiso 1 1 d R
H16B H 0.9582 0.5456 0.4380 0.030 Uiso 1 1 d R
H16C H 0.8555 0.4689 0.4611 0.030 Uiso 1 1 d R
C17 C 1.0610(3) 0.2945(3) 0.40973(14) 0.0193(6) Uani 1 1 d .
H17A H 1.0147 0.2483 0.4431 0.029 Uiso 1 1 d R
H17B H 1.1208 0.3257 0.4385 0.029 Uiso 1 1 d R
H17C H 1.1117 0.2375 0.3743 0.029 Uiso 1 1 d R
C18 C 0.8235(3) -0.0213(2) 0.37270(14) 0.0167(6) Uani 1 1 d .
H18 H 0.9217 -0.0417 0.3740 0.020 Uiso 1 1 d R
C19 C 0.7837(3) -0.1112(3) 0.32492(15) 0.0228(7) Uani 1 1 d .
H19A H 0.6890 -0.0997 0.3294 0.034 Uiso 1 1 d R
H19B H 0.8325 -0.1991 0.3414 0.034 Uiso 1 1 d R
H19C H 0.8043 -0.0929 0.2732 0.034 Uiso 1 1 d R
C20 C 0.7737(3) -0.0361(3) 0.45087(14) 0.0241(7) Uani 1 1 d .
H20A H 0.8098 0.0126 0.4832 0.036 Uiso 1 1 d R
H20B H 0.8020 -0.1260 0.4691 0.036 Uiso 1 1 d R
H20C H 0.6773 -0.0046 0.4506 0.036 Uiso 1 1 d R
C21 C 0.4476(2) 0.4134(3) 0.39905(14) 0.0163(6) Uani 1 1 d .
H21 H 0.4549 0.4989 0.4084 0.020 Uiso 1 1 d R
C22 C 0.4464(3) 0.3372(3) 0.47291(14) 0.0220(6) Uani 1 1 d .
H22A H 0.4462 0.2511 0.4639 0.033 Uiso 1 1 d R
H22B H 0.3672 0.3782 0.5001 0.033 Uiso 1 1 d R
H22C H 0.5249 0.3330 0.5021 0.033 Uiso 1 1 d R
C23 C 0.3209(2) 0.4297(3) 0.35558(15) 0.0214(6) Uani 1 1 d .
H23A H 0.3279 0.4681 0.3057 0.032 Uiso 1 1 d R
H23B H 0.2463 0.4847 0.3807 0.032 Uiso 1 1 d R
H23C H 0.3071 0.3464 0.3524 0.032 Uiso 1 1 d R
C24 C 0.4716(2) 0.1912(3) 0.15415(14) 0.0167(6) Uani 1 1 d .
H24 H 0.4928 0.2127 0.1018 0.020 Uiso 1 1 d R
C25 C 0.4837(3) 0.0507(3) 0.16454(15) 0.0244(7) Uani 1 1 d .
H25A H 0.5745 0.0013 0.1551 0.037 Uiso 1 1 d R
H25B H 0.4238 0.0310 0.1299 0.037 Uiso 1 1 d R
H25C H 0.4607 0.0290 0.2153 0.037 Uiso 1 1 d R
C26 C 0.3338(3) 0.2728(3) 0.17056(16) 0.0263(7) Uani 1 1 d .
H26A H 0.3115 0.2515 0.2216 0.039 Uiso 1 1 d R
H26B H 0.2706 0.2569 0.1365 0.039 Uiso 1 1 d R
H26C H 0.3302 0.3626 0.1642 0.039 Uiso 1 1 d R
C27 C 0.4735(2) 0.6209(2) 0.27268(14) 0.0169(6) Uani 1 1 d .
H27 H 0.4281 0.6016 0.3188 0.020 Uiso 1 1 d R
C28 C 0.3718(3) 0.6702(3) 0.21097(15) 0.0253(7) Uani 1 1 d .
H28A H 0.4147 0.6936 0.1663 0.038 Uiso 1 1 d R
H28B H 0.3036 0.7450 0.2258 0.038 Uiso 1 1 d R
H28C H 0.3314 0.6041 0.2009 0.038 Uiso 1 1 d R
C29 C 0.5452(3) 0.7170(3) 0.28775(15) 0.0231(7) Uani 1 1 d .
H29A H 0.5903 0.7361 0.2429 0.035 Uiso 1 1 d R
H29B H 0.6100 0.6817 0.3278 0.035 Uiso 1 1 d R
H29C H 0.4816 0.7950 0.3021 0.035 Uiso 1 1 d R
C30 C 0.6403(3) 0.6693(3) 0.09118(15) 0.0185(6) Uani 1 1 d .
C31 C 0.6168(3) 0.7659(3) 0.05454(17) 0.0300(7) Uani 1 1 d .
H31 H 0.6002 0.8553 0.0262 0.036 Uiso 1 1 d R
C32 C 1.0234(3) 0.2112(3) 0.06049(15) 0.0202(6) Uani 1 1 d .
C33 C 1.0962(3) 0.1825(3) 0.01078(17) 0.0336(8) Uani 1 1 d .
H33 H 1.1565 0.1643 -0.0358 0.040 Uiso 1 1 d R
C34 C 0.7864(3) 0.2547(3) 0.51335(14) 0.0173(6) Uani 1 1 d .
C35 C 0.8086(3) 0.2455(3) 0.57748(17) 0.0289(7) Uani 1 1 d .
H35 H 0.8228 0.2392 0.6378 0.035 Uiso 1 1 d R
C36 C 0.4440(3) 0.0755(3) 0.35876(14) 0.0191(6) Uani 1 1 d .
C37 C 0.3810(3) 0.0102(3) 0.38385(15) 0.0241(7) Uani 1 1 d .
H37 H 0.3329 -0.0462 0.4121 0.029 Uiso 1 1 d R

loop_
_atom_site_aniso_label
_atom_site_aniso_U_11
_atom_site_aniso_U_22
_atom_site_aniso_U_33
_atom_site_aniso_U_23
_atom_site_aniso_U_13
_atom_site_aniso_U_12
Zn1 0.01417(17) 0.01134(17) 0.01582(16) 0.00189(13) -0.00140(12) -0.00221(13)
Zn2 0.01283(17) 0.01393(17) 0.01338(15) -0.00118(13) 0.00180(12) -0.00302(13)
Zn3 0.01362(17) 0.01427(17) 0.01179(15) -0.00096(13) 0.00035(12) -0.00434(13)
Zn4 0.01269(17) 0.01274(17) 0.01626(16) -0.00115(13) 0.00184(12) -0.00510(13)
N1 0.0118(11) 0.0134(12) 0.0130(11) 0.0003(9) -0.0012(9) -0.0035(9)
N2 0.0108(11) 0.0104(12) 0.0141(11) 0.0018(9) 0.0006(9) -0.0042(9)
N3 0.0126(12) 0.0074(11) 0.0125(11) 0.0006(9) -0.0014(9) -0.0010(9)
N4 0.0115(11) 0.0113(12) 0.0120(11) -0.0021(9) -0.0003(9) -0.0035(9)
N5 0.0147(12) 0.0063(11) 0.0138(11) -0.0001(9) 0.0013(9) -0.0023(9)
N6 0.0103(11) 0.0121(12) 0.0152(11) -0.0033(9) 0.0008(9) -0.0034(9)
N7 0.0122(11) 0.0120(12) 0.0121(11) -0.0021(9) -0.0011(9) -0.0040(9)
N8 0.0112(11) 0.0094(12) 0.0152(11) -0.0004(9) -0.0005(9) -0.0006(9)
C1 0.0082(13) 0.0087(13) 0.0100(12) 0.0020(11) 0.0009(10) -0.0023(11)
C2 0.0066(13) 0.0067(13) 0.0178(14) -0.0025(11) 0.0011(10) 0.0006(10)
C3 0.0106(13) 0.0111(14) 0.0136(13) -0.0013(11) -0.0049(11) -0.0043(11)
C4 0.0093(13) 0.0100(14) 0.0152(13) -0.0028(11) -0.0010(11) 0.0014(11)
C5 0.0076(13) 0.0116(14) 0.0146(13) -0.0052(11) -0.0021(10) -0.0038(11)
C6 0.0190(15) 0.0219(16) 0.0123(13) -0.0013(12) -0.0024(11) -0.0069(13)
C7 0.0216(16) 0.0273(17) 0.0177(14) -0.0080(13) -0.0017(12) -0.0088(13)
C8 0.0336(18) 0.0305(18) 0.0117(14) 0.0019(13) -0.0027(12) -0.0127(15)
C9 0.0118(14) 0.0158(15) 0.0197(14) 0.0009(12) -0.0012(11) -0.0075(12)
C10 0.0216(16) 0.0162(15) 0.0236(15) 0.0004(13) 0.0005(12) -0.0092(13)
C11 0.0247(16) 0.0217(16) 0.0206(15) 0.0028(13) 0.0023(12) -0.0110(13)
C12 0.0151(15) 0.0109(14) 0.0185(14) -0.0013(12) 0.0021(11) 0.0011(11)
C13 0.0240(16) 0.0141(15) 0.0231(15) -0.0048(13) 0.0047(12) -0.0018(13)
C14 0.0160(15) 0.0196(17) 0.0385(18) -0.0033(14) -0.0028(13) 0.0011(13)
C15 0.0148(14) 0.0158(15) 0.0146(13) 0.0000(12) -0.0023(11) -0.0068(12)
C16 0.0241(16) 0.0182(16) 0.0198(15) -0.0031(13) -0.0039(12) -0.0095(13)
C17 0.0140(14) 0.0213(16) 0.0218(15) 0.0028(13) -0.0034(12) -0.0052(12)
C18 0.0177(15) 0.0089(14) 0.0198(14) 0.0033(12) 0.0002(11) 0.0007(11)
C19 0.0284(17) 0.0112(15) 0.0277(16) -0.0002(13) 0.0053(13) -0.0048(13)
C20 0.0282(17) 0.0183(16) 0.0224(15) 0.0054(13) 0.0024(13) -0.0036(13)
C21 0.0148(14) 0.0133(15) 0.0202(14) -0.0073(12) 0.0073(11) -0.0016(12)
C22 0.0199(15) 0.0241(17) 0.0215(15) -0.0038(13) 0.0080(12) -0.0056(13)
C23 0.0147(15) 0.0214(16) 0.0296(16) -0.0065(13) 0.0050(12) -0.0063(13)
C24 0.0158(15) 0.0215(16) 0.0153(13) -0.0023(12) -0.0024(11) -0.0088(12)
C25 0.0295(17) 0.0218(17) 0.0267(16) -0.0068(14) -0.0011(13) -0.0136(14)
C26 0.0172(16) 0.0318(19) 0.0302(17) -0.0046(14) -0.0056(13) -0.0068(14)
C27 0.0138(14) 0.0123(15) 0.0211(14) -0.0031(12) 0.0021(11) 0.0023(11)
C28 0.0176(16) 0.0198(16) 0.0321(17) 0.0007(14) -0.0036(13) 0.0037(13)
C29 0.0259(17) 0.0125(15) 0.0297(16) -0.0060(13) 0.0026(13) -0.0029(13)
C30 0.0176(15) 0.0190(16) 0.0188(14) 0.0012(13) -0.0041(12) -0.0057(13)
C31 0.0324(18) 0.0250(18) 0.0341(18) 0.0064(15) -0.0114(14) -0.0127(15)
C32 0.0214(16) 0.0182(16) 0.0209(15) -0.0013(13) 0.0002(13) -0.0057(13)
C33 0.0324(19) 0.042(2) 0.0277(17) -0.0091(16) 0.0097(15) -0.0110(16)
C34 0.0178(15) 0.0185(16) 0.0152(14) 0.0000(12) 0.0018(12) -0.0054(12)
C35 0.0322(18) 0.0273(18) 0.0258(17) -0.0025(15) 0.0025(14) -0.0065(15)
C36 0.0195(15) 0.0186(16) 0.0196(14) -0.0050(13) 0.0021(12) -0.0056(13)
C37 0.0283(17) 0.0242(17) 0.0222(15) -0.0027(13) 0.0065(13) -0.0112(14)

loop_
_atom_type_symbol
_atom_type_description
_atom_type_scat_dispersion_real
_atom_type_scat_dispersion_imag
_atom_type_scat_source
C C 0.0033 0.0016 'International Tables Vol C Tables 4.2.6.8 and 6.1.1.4'
H H 0.0000 0.0000 'International Tables Vol C Tables 4.2.6.8 and 6.1.1.4'
N N 0.0061 0.0033 'International Tables Vol C Tables 4.2.6.8 and 6.1.1.4'
Zn Zn 0.2839 1.4301 'International Tables Vol C Tables 4.2.6.8 and 6.1.1.4'

loop_
_geom_angle_atom_site_label_1
_geom_angle_atom_site_label_2
_geom_angle_atom_site_label_3
_geom_angle
C30 Zn1 N8 119.73(10)
C30 Zn1 N1 126.25(10)
N8 Zn1 N1 98.93(8)
C30 Zn1 N2 122.44(9)
N8 Zn1 N2 97.54(8)
N1 Zn1 N2 83.43(8)
C30 Zn1 Zn2 129.21(8)
N8 Zn1 Zn2 110.93(6)
N1 Zn1 Zn2 42.69(5)
N2 Zn1 Zn2 42.62(5)
C32 Zn2 N3 121.23(10)
C32 Zn2 N2 125.06(9)
N3 Zn2 N2 97.89(8)
C32 Zn2 N1 122.62(10)
N3 Zn2 N1 97.60(8)
N2 Zn2 N1 83.61(8)
C32 Zn2 Zn1 128.43(9)
N3 Zn2 Zn1 110.31(6)
N2 Zn2 Zn1 42.79(5)
N1 Zn2 Zn1 42.71(6)
C34 Zn3 N5 126.27(10)
C34 Zn3 N4 119.82(9)
N5 Zn3 N4 96.81(8)
C34 Zn3 N6 123.59(9)
N5 Zn3 N6 83.63(8)
N4 Zn3 N6 98.05(8)
C34 Zn3 Zn4 130.15(8)
N5 Zn3 Zn4 42.92(6)
N4 Zn3 Zn4 110.02(5)
N6 Zn3 Zn4 42.65(5)
C36 Zn4 N7 123.23(9)
C36 Zn4 N6 123.04(9)
N7 Zn4 N6 98.16(8)
C36 Zn4 N5 121.82(10)
N7 Zn4 N5 98.37(8)
N6 Zn4 N5 82.95(8)
C36 Zn4 Zn3 125.80(8)
N7 Zn4 Zn3 110.97(5)
N6 Zn4 Zn3 42.49(6)
N5 Zn4 Zn3 42.38(5)
C4 N1 C6 123.4(2)
C4 N1 Zn2 98.50(15)
C6 N1 Zn2 115.06(15)
C4 N1 Zn1 96.97(15)
C6 N1 Zn1 122.34(16)
Zn2 N1 Zn1 94.60(8)
C2 N2 C9 123.9(2)
C2 N2 Zn2 97.39(15)
C9 N2 Zn2 119.79(14)
C2 N2 Zn1 97.18(14)
C9 N2 Zn1 117.83(15)
Zn2 N2 Zn1 94.59(8)
C3 N3 C12 126.5(2)
C3 N3 Zn2 116.96(17)
C12 N3 Zn2 116.30(15)
C2 N4 C15 126.3(2)
C2 N4 Zn3 117.29(16)
C15 N4 Zn3 116.42(15)
C3 N5 C18 122.8(2)
C3 N5 Zn3 98.28(15)
C18 N5 Zn3 121.45(15)
C3 N5 Zn4 97.31(15)
C18 N5 Zn4 116.36(15)
Zn3 N5 Zn4 94.71(8)
C5 N6 C21 123.5(2)
C5 N6 Zn3 97.24(14)
C21 N6 Zn3 122.10(15)
C5 N6 Zn4 97.35(14)
C21 N6 Zn4 115.63(14)
Zn3 N6 Zn4 94.86(8)
C4 N7 C24 125.3(2)
C4 N7 Zn4 116.90(16)
C24 N7 Zn4 117.69(15)
C5 N8 C27 125.5(2)
C5 N8 Zn1 116.32(17)
C27 N8 Zn1 117.99(16)
C3 C1 C5 130.7(2)
C3 C1 C2 99.58(18)
C5 C1 C2 99.96(17)
C3 C1 C4 100.25(18)
C5 C1 C4 100.49(18)
C2 C1 C4 130.43(19)
N4 C2 N2 137.8(2)
N4 C2 C1 107.4(2)
N2 C2 C1 114.8(2)
N3 C3 N5 137.7(2)
N3 C3 C1 108.1(2)
N5 C3 C1 114.2(2)
N7 C4 N1 137.9(2)
N7 C4 C1 107.8(2)
N1 C4 C1 114.3(2)
N8 C5 N6 137.2(2)
N8 C5 C1 108.0(2)
N6 C5 C1 114.7(2)
N1 C6 C8 107.8(2)
N1 C6 C7 110.8(2)
C8 C6 C7 110.2(2)
N2 C9 C11 108.85(19)
N2 C9 C10 110.9(2)
C11 C9 C10 109.6(2)
N3 C12 C13 109.4(2)
N3 C12 C14 107.8(2)
C13 C12 C14 112.2(2)
N4 C15 C17 108.6(2)
N4 C15 C16 109.1(2)
C17 C15 C16 111.5(2)
N5 C18 C19 110.5(2)
N5 C18 C20 108.3(2)
C19 C18 C20 109.6(2)
N6 C21 C22 108.5(2)
N6 C21 C23 110.7(2)
C22 C21 C23 110.2(2)
N7 C24 C25 109.7(2)
N7 C24 C26 108.9(2)
C25 C24 C26 111.9(2)
N8 C27 C28 109.4(2)
N8 C27 C29 108.6(2)
C28 C27 C29 112.1(2)
C31 C30 Zn1 178.5(3)
C33 C32 Zn2 177.5(3)
C35 C34 Zn3 178.4(3)
C37 C36 Zn4 175.6(3)

loop_
_geom_bond_atom_site_label_1
_geom_bond_atom_site_label_2
_geom_bond_distance
Zn1 C30 1.939(3)
Zn1 N8 2.116(2)
Zn1 N1 2.127(2)
Zn1 N2 2.130(2)
Zn1 Zn2 3.1261(5)
Zn2 C32 1.926(3)
Zn2 N3 2.095(2)
Zn2 N2 2.124(2)
Zn2 N1 2.127(2)
Zn3 C34 1.949(3)
Zn3 N5 2.116(2)
Zn3 N4 2.118(2)
Zn3 N6 2.121(2)
Zn3 Zn4 3.1286(4)
Zn4 C36 1.932(3)
Zn4 N7 2.093(2)
Zn4 N6 2.127(2)
Zn4 N5 2.138(2)
N1 C4 1.352(3)
N1 C6 1.500(3)
N2 C2 1.354(3)
N2 C9 1.496(3)
N3 C3 1.314(3)
N3 C12 1.482(3)
N4 C2 1.303(3)
N4 C15 1.484(3)
N5 C3 1.352(3)
N5 C18 1.491(3)
N6 C5 1.355(3)
N6 C21 1.505(3)
N7 C4 1.306(3)
N7 C24 1.489(3)
N8 C5 1.305(3)
N8 C27 1.486(3)
C1 C3 1.555(3)
C1 C5 1.561(3)
C1 C2 1.567(3)
C1 C4 1.566(3)
C6 C8 1.517(4)
C6 C7 1.521(4)
C9 C11 1.519(3)
C9 C10 1.526(4)
C12 C13 1.523(3)
C12 C14 1.524(3)
C15 C17 1.526(4)
C15 C16 1.522(3)
C18 C19 1.523(3)
C18 C20 1.520(3)
C21 C22 1.522(4)
C21 C23 1.524(4)
C24 C25 1.515(4)
C24 C26 1.518(4)
C27 C28 1.515(4)
C27 C29 1.521(3)
C30 C31 1.171(4)
C32 C33 1.183(4)
C34 C35 1.179(4)
C36 C37 1.182(4)
